data_4081991
loop_
_publ_author_name
'Montag, Michael'
'Efremenko, Irena'
'Leitus, Gregory'
'Ben-David, Yehoshoa'
'Martin, Jan M. L.'
'Milstein, David'

_publ_section_title
;
 CO-Induced Methyl Migration in a Rhodium Thiophosphoryl Pincer Complex
 and Its Comparison with Phosphine-Based Complexes: The Divergent Effects
 of S and P Donor Ligands
;
_journal_issue 23
_journal_name_full Organometallics
_journal_page_first 7163
_journal_paper_doi 10.1021/om4008696
_journal_volume 32
_journal_year 2013
_chemical_formula_moiety 'C18 H32 P2 S2'
_chemical_formula_sum 'C18 H32 P2 S2'
_chemical_formula_weight 374.50
_chemical_name_systematic
;
 ?
;
_space_group_IT_number 14
_symmetry_cell_setting monoclinic
_symmetry_space_group_name_Hall '-P 2ybc'
_symmetry_space_group_name_H-M 'P 1 21/c 1'
_atom_sites_solution_hydrogens geom
_atom_sites_solution_primary direct
_atom_sites_solution_secondary difmap
_audit_creation_method SHELXL-97
_cell_angle_alpha 90.00
_cell_angle_beta 102.82(3)
_cell_angle_gamma 90.00
_cell_formula_units_Z 4
_cell_length_a 7.3990(15)
_cell_length_b 22.164(4)
_cell_length_c 13.295(3)
_cell_measurement_reflns_used 15352
_cell_measurement_temperature 120(2)
_cell_measurement_theta_max 27.48
_cell_measurement_theta_min 1.0
_cell_volume 2125.9(8)
_computing_cell_refinement HKL
_computing_data_collection 'Collect package (Bruker Nonius)'
_computing_data_reduction HKL
_computing_molecular_graphics 'Bruker SHELXTL'
_computing_publication_material 'Bruker SHELXTL'
_computing_structure_refinement 'SHELXL-97 (Sheldrick, 1997)'
_computing_structure_solution 'SHELXS-97 (Sheldrick, 1990)'
_diffrn_ambient_temperature 120(2)
_diffrn_measured_fraction_theta_full 0.974
_diffrn_measured_fraction_theta_max 0.974
_diffrn_measurement_device_type 'Nonius KappaCCD'
_diffrn_measurement_method 'phi and omega scans'
_diffrn_radiation_monochromator graphite
_diffrn_radiation_source 'fine-focus sealed tube'
_diffrn_radiation_type MoK\a
_diffrn_radiation_wavelength 0.71073
_diffrn_reflns_av_R_equivalents 0.0670
_diffrn_reflns_av_sigmaI/netI 0.0701
_diffrn_reflns_limit_h_max 9
_diffrn_reflns_limit_h_min 0
_diffrn_reflns_limit_k_max 28
_diffrn_reflns_limit_k_min 0
_diffrn_reflns_limit_l_max 16
_diffrn_reflns_limit_l_min -17
_diffrn_reflns_number 4744
_diffrn_reflns_theta_full 27.45
_diffrn_reflns_theta_max 27.45
_diffrn_reflns_theta_min 2.97
_exptl_absorpt_coefficient_mu 0.397
_exptl_absorpt_correction_type none
_exptl_crystal_colour colourless
_exptl_crystal_density_diffrn 1.170
_exptl_crystal_density_method 'not measured'
_exptl_crystal_description prism
_exptl_crystal_F_000 808
_exptl_crystal_size_max 0.60
_exptl_crystal_size_mid 0.60
_exptl_crystal_size_min 0.60
_refine_diff_density_max 0.764
_refine_diff_density_min -0.590
_refine_diff_density_rms 0.097
_refine_ls_extinction_method none
_refine_ls_goodness_of_fit_ref 1.032
_refine_ls_hydrogen_treatment riding
_refine_ls_matrix_type full
_refine_ls_number_parameters 207
_refine_ls_number_reflns 4744
_refine_ls_number_restraints 0
_refine_ls_restrained_S_all 1.032
_refine_ls_R_factor_all 0.1013
_refine_ls_R_factor_gt 0.0573
_refine_ls_shift/su_max 0.001
_refine_ls_shift/su_mean 0.000
_refine_ls_structure_factor_coef Fsqd
_refine_ls_weighting_details 'calc w=1/[\s^2^(Fo^2^)+(0.0955P)^2^+0.3005P] where P=(Fo^2^+2Fc^2^)/3'
_refine_ls_weighting_scheme calc
_refine_ls_wR_factor_gt 0.1396
_refine_ls_wR_factor_ref 0.1648
_reflns_number_gt 3117
_reflns_number_total 4744
_reflns_threshold_expression >2sigma(I)
_cod_data_source_file om4008696_si_002.cif
_cod_data_source_block Ligand_5
_cod_depositor_comments
;
The following automatic conversions were performed:

'_symmetry_cell_setting' value 'Monoclinic' changed to 'monoclinic'
according to /home/saulius/struct/CIF-dictionaries/cif_core.dic
dictionary named 'cif_core.dic' version 2.4.2 from 2011-04-26.

Automatic conversion script
Id: cif_fix_values 1891 2012-01-12 08:04:46Z andrius 
;
_cod_original_sg_symbol_Hall -P2ybc
_cod_original_sg_symbol_H-M P2(1)/c
_cod_database_code 4081991

loop_
_symmetry_equiv_pos_as_xyz
'x, y, z'
'-x, y+1/2, -z+1/2'
'-x, -y, -z'
'x, -y-1/2, z-1/2'

loop_
_atom_site_label
_atom_site_type_symbol
_atom_site_fract_x
_atom_site_fract_y
_atom_site_fract_z
_atom_site_U_iso_or_equiv
_atom_site_adp_type
_atom_site_occupancy
_atom_site_symmetry_multiplicity
_atom_site_calc_flag
_atom_site_refinement_flags
P1 P 0.17261(10) 0.54938(3) 0.24389(6) 0.0208(2) Uani 1 1 d .
P2 P 0.44480(10) 0.74601(3) 0.49693(6) 0.0218(2) Uani 1 1 d .
S1 S 0.05308(11) 0.47033(3) 0.24172(7) 0.0291(2) Uani 1 1 d .
S2 S 0.40038(11) 0.78907(3) 0.61831(7) 0.0296(2) Uani 1 1 d .
C1 C 0.2941(4) 0.64414(12) 0.3815(2) 0.0218(6) Uani 1 1 d .
H1 H 0.3364 0.6620 0.3259 0.026 Uiso 1 1 calc R
C2 C 0.3207(4) 0.67441(11) 0.4764(2) 0.0206(6) Uani 1 1 d .
C3 C 0.2563(4) 0.64819(12) 0.5568(2) 0.0246(7) Uani 1 1 d .
H3 H 0.2742 0.6681 0.6215 0.030 Uiso 1 1 calc R
C4 C 0.1657(4) 0.59276(12) 0.5427(2) 0.0271(7) Uani 1 1 d .
H4 H 0.1196 0.5755 0.5974 0.033 Uiso 1 1 calc R
C5 C 0.1423(4) 0.56275(12) 0.4496(3) 0.0265(7) Uani 1 1 d .
H5 H 0.0825 0.5246 0.4411 0.032 Uiso 1 1 calc R
C6 C 0.2062(4) 0.58825(11) 0.3679(2) 0.0209(6) Uani 1 1 d .
C7 C 0.6893(4) 0.72772(13) 0.5107(3) 0.0298(7) Uani 1 1 d .
H7 H 0.7587 0.7668 0.5200 0.036 Uiso 1 1 calc R
C8 C 0.7610(5) 0.69024(19) 0.6097(3) 0.0524(11) Uani 1 1 d .
H8A H 0.7015 0.6505 0.6020 0.079 Uiso 1 1 calc R
H8B H 0.7311 0.7112 0.6689 0.079 Uiso 1 1 calc R
H8C H 0.8956 0.6853 0.6209 0.079 Uiso 1 1 calc R
C9 C 0.7371(5) 0.69610(15) 0.4166(3) 0.0365(8) Uani 1 1 d .
H9A H 0.8714 0.6899 0.4290 0.055 Uiso 1 1 calc R
H9B H 0.6964 0.7213 0.3552 0.055 Uiso 1 1 calc R
H9C H 0.6740 0.6570 0.4058 0.055 Uiso 1 1 calc R
C10 C 0.3708(5) 0.78888(12) 0.3765(3) 0.0294(7) Uani 1 1 d .
H10 H 0.3918 0.7632 0.3183 0.035 Uiso 1 1 calc R
C11 C 0.4852(6) 0.84673(14) 0.3790(3) 0.0454(10) Uani 1 1 d .
H11A H 0.4331 0.8714 0.3183 0.068 Uiso 1 1 calc R
H11B H 0.6138 0.8362 0.3787 0.068 Uiso 1 1 calc R
H11C H 0.4820 0.8696 0.4417 0.068 Uiso 1 1 calc R
C12 C 0.1637(5) 0.80306(15) 0.3577(3) 0.0429(9) Uani 1 1 d .
H12A H 0.1386 0.8251 0.4171 0.064 Uiso 1 1 calc R
H12B H 0.0930 0.7653 0.3485 0.064 Uiso 1 1 calc R
H12C H 0.1270 0.8279 0.2955 0.064 Uiso 1 1 calc R
C13 C 0.4104(4) 0.54567(12) 0.2231(3) 0.0252(7) Uani 1 1 d .
H13 H 0.4598 0.5877 0.2246 0.030 Uiso 1 1 calc R
C14 C 0.5320(4) 0.51018(14) 0.3120(3) 0.0377(8) Uani 1 1 d .
H14A H 0.4832 0.4692 0.3133 0.057 Uiso 1 1 calc R
H14B H 0.5313 0.5303 0.3775 0.057 Uiso 1 1 calc R
H14C H 0.6593 0.5084 0.3020 0.057 Uiso 1 1 calc R
C15 C 0.4200(5) 0.51736(14) 0.1201(3) 0.0354(8) Uani 1 1 d .
H15A H 0.5499 0.5105 0.1178 0.053 Uiso 1 1 calc R
H15B H 0.3628 0.5446 0.0639 0.053 Uiso 1 1 calc R
H15C H 0.3535 0.4788 0.1122 0.053 Uiso 1 1 calc R
C16 C 0.0356(4) 0.60419(12) 0.1543(2) 0.0237(7) Uani 1 1 d .
H16 H 0.1144 0.6405 0.1513 0.028 Uiso 1 1 calc R
C17 C -0.0280(5) 0.57938(15) 0.0461(3) 0.0407(9) Uani 1 1 d .
H17A H -0.0976 0.5420 0.0483 0.061 Uiso 1 1 calc R
H17B H 0.0802 0.5711 0.0171 0.061 Uiso 1 1 calc R
H17C H -0.1077 0.6091 0.0028 0.061 Uiso 1 1 calc R
C18 C -0.1328(5) 0.62368(15) 0.1952(3) 0.0384(8) Uani 1 1 d .
H18A H -0.2113 0.6502 0.1448 0.058 Uiso 1 1 calc R
H18B H -0.0913 0.6453 0.2605 0.058 Uiso 1 1 calc R
H18C H -0.2039 0.5880 0.2064 0.058 Uiso 1 1 calc R

loop_
_atom_site_aniso_label
_atom_site_aniso_U_11
_atom_site_aniso_U_22
_atom_site_aniso_U_33
_atom_site_aniso_U_23
_atom_site_aniso_U_13
_atom_site_aniso_U_12
P1 0.0236(4) 0.0164(3) 0.0246(5) -0.0007(3) 0.0098(3) -0.0015(3)
P2 0.0230(4) 0.0217(4) 0.0218(5) -0.0037(3) 0.0069(3) -0.0007(3)
S1 0.0366(5) 0.0187(3) 0.0349(5) -0.0015(3) 0.0145(4) -0.0070(3)
S2 0.0350(5) 0.0285(4) 0.0273(5) -0.0089(3) 0.0112(4) 0.0007(3)
C1 0.0248(16) 0.0221(13) 0.0203(17) 0.0020(12) 0.0085(13) 0.0016(11)
C2 0.0195(14) 0.0195(13) 0.0234(17) -0.0005(12) 0.0057(13) 0.0015(11)
C3 0.0286(17) 0.0287(14) 0.0177(17) 0.0000(12) 0.0075(14) 0.0038(12)
C4 0.0330(17) 0.0278(14) 0.0247(19) 0.0037(13) 0.0153(15) 0.0014(12)
C5 0.0278(16) 0.0210(13) 0.032(2) 0.0042(13) 0.0101(14) -0.0010(12)
C6 0.0238(15) 0.0179(12) 0.0221(17) -0.0009(11) 0.0071(13) 0.0019(11)
C7 0.0256(16) 0.0351(16) 0.030(2) -0.0112(14) 0.0085(15) -0.0034(13)
C8 0.035(2) 0.085(3) 0.036(2) -0.002(2) 0.0054(18) 0.028(2)
C9 0.0275(18) 0.0451(18) 0.039(2) -0.0111(16) 0.0132(16) 0.0002(14)
C10 0.0396(19) 0.0209(13) 0.0272(19) -0.0030(12) 0.0064(15) -0.0044(12)
C11 0.061(3) 0.0279(17) 0.044(2) 0.0013(16) 0.006(2) -0.0154(16)
C12 0.046(2) 0.0409(19) 0.039(2) 0.0090(16) 0.0030(19) 0.0099(16)
C13 0.0260(16) 0.0208(13) 0.0306(19) 0.0013(12) 0.0102(14) -0.0001(11)
C14 0.0307(18) 0.0401(17) 0.043(2) 0.0088(16) 0.0095(17) 0.0093(14)
C15 0.0312(18) 0.0404(17) 0.038(2) -0.0091(15) 0.0150(16) 0.0014(14)
C16 0.0248(16) 0.0219(13) 0.0259(18) 0.0010(12) 0.0086(14) -0.0006(11)
C17 0.052(2) 0.0397(18) 0.027(2) -0.0036(15) 0.0001(17) 0.0110(16)
C18 0.0316(19) 0.0480(19) 0.038(2) 0.0037(16) 0.0125(17) 0.0118(15)

loop_
_atom_type_symbol
_atom_type_description
_atom_type_scat_dispersion_real
_atom_type_scat_dispersion_imag
_atom_type_scat_source
C C 0.0033 0.0016 'International Tables Vol C Tables 4.2.6.8 and 6.1.1.4'
H H 0.0000 0.0000 'International Tables Vol C Tables 4.2.6.8 and 6.1.1.4'
P P 0.1023 0.0942 'International Tables Vol C Tables 4.2.6.8 and 6.1.1.4'
S S 0.1246 0.1234 'International Tables Vol C Tables 4.2.6.8 and 6.1.1.4'

loop_
_geom_angle_atom_site_label_1
_geom_angle_atom_site_label_2
_geom_angle_atom_site_label_3
_geom_angle
C6 P1 C16 102.57(13)
C6 P1 C13 102.33(14)
C16 P1 C13 109.84(13)
C6 P1 S1 113.90(10)
C16 P1 S1 113.50(10)
C13 P1 S1 113.62(9)
C7 P2 C2 106.08(13)
C7 P2 C10 107.44(15)
C2 P2 C10 106.07(14)
C7 P2 S2 111.63(11)
C2 P2 S2 112.04(10)
C10 P2 S2 113.13(10)
C6 C1 C2 120.7(3)
C6 C1 H1 119.7
C2 C1 H1 119.7
C3 C2 C1 119.2(3)
C3 C2 P2 119.7(2)
C1 C2 P2 121.1(2)
C2 C3 C4 120.1(3)
C2 C3 H3 119.9
C4 C3 H3 119.9
C5 C4 C3 120.4(3)
C5 C4 H4 119.8
C3 C4 H4 119.8
C4 C5 C6 120.4(3)
C4 C5 H5 119.8
C6 C5 H5 119.8
C1 C6 C5 119.2(3)
C1 C6 P1 120.2(2)
C5 C6 P1 120.6(2)
C9 C7 C8 110.4(3)
C9 C7 P2 114.9(2)
C8 C7 P2 110.5(2)
C9 C7 H7 106.9
C8 C7 H7 106.9
P2 C7 H7 106.9
C7 C8 H8A 109.5
C7 C8 H8B 109.5
H8A C8 H8B 109.5
C7 C8 H8C 109.5
H8A C8 H8C 109.5
H8B C8 H8C 109.5
C7 C9 H9A 109.5
C7 C9 H9B 109.5
H9A C9 H9B 109.5
C7 C9 H9C 109.5
H9A C9 H9C 109.5
H9B C9 H9C 109.5
C12 C10 C11 111.1(3)
C12 C10 P2 110.0(2)
C11 C10 P2 110.9(2)
C12 C10 H10 108.2
C11 C10 H10 108.2
P2 C10 H10 108.2
C10 C11 H11A 109.5
C10 C11 H11B 109.5
H11A C11 H11B 109.5
C10 C11 H11C 109.5
H11A C11 H11C 109.5
H11B C11 H11C 109.5
C10 C12 H12A 109.5
C10 C12 H12B 109.5
H12A C12 H12B 109.5
C10 C12 H12C 109.5
H12A C12 H12C 109.5
H12B C12 H12C 109.5
C15 C13 C14 110.2(3)
C15 C13 P1 113.0(2)
C14 C13 P1 108.9(2)
C15 C13 H13 108.2
C14 C13 H13 108.2
P1 C13 H13 108.2
C13 C14 H14A 109.5
C13 C14 H14B 109.5
H14A C14 H14B 109.5
C13 C14 H14C 109.5
H14A C14 H14C 109.5
H14B C14 H14C 109.5
C13 C15 H15A 109.5
C13 C15 H15B 109.5
H15A C15 H15B 109.5
C13 C15 H15C 109.5
H15A C15 H15C 109.5
H15B C15 H15C 109.5
C17 C16 C18 109.5(3)
C17 C16 P1 112.7(2)
C18 C16 P1 109.4(2)
C17 C16 H16 108.4
C18 C16 H16 108.4
P1 C16 H16 108.4
C16 C17 H17A 109.5
C16 C17 H17B 109.5
H17A C17 H17B 109.5
C16 C17 H17C 109.5
H17A C17 H17C 109.5
H17B C17 H17C 109.5
C16 C18 H18A 109.5
C16 C18 H18B 109.5
H18A C18 H18B 109.5
C16 C18 H18C 109.5
H18A C18 H18C 109.5
H18B C18 H18C 109.5

loop_
_geom_bond_atom_site_label_1
_geom_bond_atom_site_label_2
_geom_bond_distance
P1 C6 1.828(3)
P1 C16 1.840(3)
P1 C13 1.842(3)
P1 S1 1.9600(10)
P2 C7 1.823(3)
P2 C2 1.823(3)
P2 C10 1.838(3)
P2 S2 1.9643(11)
C1 C6 1.392(4)
C1 C2 1.404(4)
C1 H1 0.9500
C2 C3 1.391(4)
C3 C4 1.392(4)
C3 H3 0.9500
C4 C5 1.382(4)
C4 H4 0.9500
C5 C6 1.396(4)
C5 H5 0.9500
C7 C9 1.542(4)
C7 C8 1.547(5)
C7 H7 1.0000
C8 H8A 0.9800
C8 H8B 0.9800
C8 H8C 0.9800
C9 H9A 0.9800
C9 H9B 0.9800
C9 H9C 0.9800
C10 C12 1.529(5)
C10 C11 1.533(4)
C10 H10 1.0000
C11 H11A 0.9800
C11 H11B 0.9800
C11 H11C 0.9800
C12 H12A 0.9800
C12 H12B 0.9800
C12 H12C 0.9800
C13 C15 1.522(4)
C13 C14 1.535(5)
C13 H13 1.0000
C14 H14A 0.9800
C14 H14B 0.9800
C14 H14C 0.9800
C15 H15A 0.9800
C15 H15B 0.9800
C15 H15C 0.9800
C16 C17 1.515(4)
C16 C18 1.528(4)
C16 H16 1.0000
C17 H17A 0.9800
C17 H17B 0.9800
C17 H17C 0.9800
C18 H18A 0.9800
C18 H18B 0.9800
C18 H18C 0.9800

loop_
_geom_torsion_atom_site_label_1
_geom_torsion_atom_site_label_2
_geom_torsion_atom_site_label_3
_geom_torsion_atom_site_label_4
_geom_torsion
C6 C1 C2 C3 -0.7(4)
C6 C1 C2 P2 177.2(2)
C7 P2 C2 C3 103.5(2)
C10 P2 C2 C3 -142.5(2)
S2 P2 C2 C3 -18.6(3)
C7 P2 C2 C1 -74.5(3)
C10 P2 C2 C1 39.6(3)
S2 P2 C2 C1 163.5(2)
C1 C2 C3 C4 -0.4(4)
P2 C2 C3 C4 -178.3(2)
C2 C3 C4 C5 1.3(5)
C3 C4 C5 C6 -1.3(5)
C2 C1 C6 C5 0.8(4)
C2 C1 C6 P1 -180.0(2)
C4 C5 C6 C1 0.2(4)
C4 C5 C6 P1 -179.0(2)
C16 P1 C6 C1 -58.7(3)
C13 P1 C6 C1 55.2(3)
S1 P1 C6 C1 178.2(2)
C16 P1 C6 C5 120.5(2)
C13 P1 C6 C5 -125.6(2)
S1 P1 C6 C5 -2.5(3)
C2 P2 C7 C9 60.1(3)
C10 P2 C7 C9 -53.0(3)
S2 P2 C7 C9 -177.6(2)
C2 P2 C7 C8 -65.7(3)
C10 P2 C7 C8 -178.8(2)
S2 P2 C7 C8 56.7(3)
C7 P2 C10 C12 177.3(2)
C2 P2 C10 C12 64.2(2)
S2 P2 C10 C12 -59.0(2)
C7 P2 C10 C11 -59.4(3)
C2 P2 C10 C11 -172.5(2)
S2 P2 C10 C11 64.3(3)
C6 P1 C13 C15 -177.2(2)
C16 P1 C13 C15 -68.8(2)
S1 P1 C13 C15 59.6(2)
C6 P1 C13 C14 60.0(2)
C16 P1 C13 C14 168.4(2)
S1 P1 C13 C14 -63.2(2)
C6 P1 C16 C17 -174.0(2)
C13 P1 C16 C17 77.7(3)
S1 P1 C16 C17 -50.7(2)
C6 P1 C16 C18 -51.9(2)
C13 P1 C16 C18 -160.2(2)
S1 P1 C16 C18 71.4(2)
